data_7217734
loop_
_publ_author_name
'Kumar, Alok'
'Purkait, Kallol'
'Dey, Suman Kr.'
'Sarkar, Amrita'
'Mukherjee, Arindam'

_publ_section_title
;
 A hydroquinone based palladium catalyst for room temperature nitro
 reduction in water
;
_journal_issue 66
_journal_name_full 'RSC Advances'
_journal_page_first 35233
_journal_paper_doi 10.1039/C4RA06547F
_journal_volume 4
_journal_year 2014
_chemical_formula_moiety 'C16 H18 Cl2 N4 O2 Pd, 2(O)'
_chemical_formula_sum 'C16 H22 Cl2 N4 O4 Pd'
_chemical_formula_weight 511.70
_chemical_name_systematic
; 
 ? 
;
_space_group_IT_number 36
_symmetry_cell_setting orthorhombic
_symmetry_space_group_name_Hall 'C 2c -2'
_symmetry_space_group_name_H-M 'C m c 21'
_atom_sites_solution_hydrogens geom
_atom_sites_solution_primary direct
_atom_sites_solution_secondary difmap
_audit_creation_method SHELXL-97
_cell_angle_alpha 90.00
_cell_angle_beta 90.00
_cell_angle_gamma 90.00
_cell_formula_units_Z 4
_cell_length_a 16.3889(10)
_cell_length_b 8.8163(3)
_cell_length_c 14.1318(4)
_cell_measurement_reflns_used 1186
_cell_measurement_temperature 100(2)
_cell_volume 2041.90(15)
_computing_cell_refinement 'Bruker FRAMBO'
_computing_data_collection 'Bruker FRAMBO'
_computing_data_reduction 'Bruker SAINT'
_computing_molecular_graphics 'Bruker SHELXTL'
_computing_publication_material 'Bruker SHELXTL'
_computing_structure_refinement 'SHELXL-97 (Sheldrick, 1997)'
_computing_structure_solution 'SHELXS-97 (Sheldrick, 1990)'
_diffrn_ambient_temperature 100(2)
_diffrn_measured_fraction_theta_full 0.995
_diffrn_measured_fraction_theta_max 0.995
_diffrn_measurement_device_type 'multiwire proportional'
_diffrn_measurement_method 'phi and omega scans'
_diffrn_radiation_monochromator graphite
_diffrn_radiation_source 'fine-focus sealed tube'
_diffrn_radiation_type MoK\a
_diffrn_radiation_wavelength 0.71073
_diffrn_reflns_av_R_equivalents 0.0266
_diffrn_reflns_av_sigmaI/netI 0.0489
_diffrn_reflns_limit_h_max 20
_diffrn_reflns_limit_h_min -15
_diffrn_reflns_limit_k_max 4
_diffrn_reflns_limit_k_min -11
_diffrn_reflns_limit_l_max 16
_diffrn_reflns_limit_l_min -17
_diffrn_reflns_number 2816
_diffrn_reflns_theta_full 28.75
_diffrn_reflns_theta_max 28.75
_diffrn_reflns_theta_min 2.99
_exptl_absorpt_coefficient_mu 1.203
_exptl_absorpt_correction_T_max 1.00000
_exptl_absorpt_correction_T_min 0.93118
_exptl_absorpt_correction_type multi-scan
_exptl_absorpt_process_details
;
CrysAlisPro, Agilent Technologies,
Version 1.171.37.31 (release 14-01-2014 CrysAlis171 .NET)
(compiled Jan 14 2014,18:38:05)
Empirical absorption correction using spherical harmonics,
 implemented in SCALE3 ABSPACK scaling algorithm.
;
_exptl_crystal_colour orange
_exptl_crystal_density_diffrn 1.651
_exptl_crystal_density_method 'not measured'
_exptl_crystal_description rhombic
_exptl_crystal_F_000 1120
_exptl_crystal_size_max 0.468
_exptl_crystal_size_mid 0.146
_exptl_crystal_size_min 0.098
_refine_diff_density_max 0.597
_refine_diff_density_min -0.428
_refine_diff_density_rms 0.082
_refine_ls_abs_structure_details 'Flack H D (1983), Acta Cryst. A39, 876-881'
_refine_ls_abs_structure_Flack -0.03(4)
_refine_ls_extinction_method none
_refine_ls_goodness_of_fit_ref 1.072
_refine_ls_hydrogen_treatment mixed
_refine_ls_matrix_type full
_refine_ls_number_parameters 127
_refine_ls_number_reflns 1921
_refine_ls_number_restraints 1
_refine_ls_restrained_S_all 1.071
_refine_ls_R_factor_all 0.0386
_refine_ls_R_factor_gt 0.0342
_refine_ls_shift/su_max 0.000
_refine_ls_shift/su_mean 0.000
_refine_ls_structure_factor_coef Fsqd
_refine_ls_weighting_details 'calc w=1/[\s^2^(Fo^2^)+(0.0347P)^2^+0.0000P] where P=(Fo^2^+2Fc^2^)/3'
_refine_ls_weighting_scheme calc
_refine_ls_wR_factor_gt 0.0752
_refine_ls_wR_factor_ref 0.0798
_reflns_number_gt 1805
_reflns_number_total 1921
_reflns_threshold_expression >2sigma(I)
_cod_data_source_file c4ra06547f2.cif
_cod_data_source_block ak1
_cod_depositor_comments
;
The following automatic conversions were performed:

'_symmetry_cell_setting' value 'Orthorhombic' changed to
'orthorhombic' according to
/usr/data/users/saulius/crontab/automatic-downloads/rss-feeds/RSC/lib/dictionaries/cif_core.dic
dictionary named 'cif_core.dic' version 2.4.2 from 2011-04-26.

Automatic conversion script
Id: cif_fix_values 2281 2013-09-26 08:29:07Z andrius 
;
_cod_original_sg_symbol_H-M Cmc2(1)
_cod_database_code 7217734
_check_cif_alert_explanations
;
PLAT306_ALERT_2_B Isolated Oxygen Atom (H-atoms Missing ?) .......        O1S
Comment: O1S is a solvent water molecule in the lattice for which the H atoms
could not be located.
;

loop_
_symmetry_equiv_pos_as_xyz
'x, y, z'
'-x, -y, z+1/2'
'-x, y, z'
'x, -y, z+1/2'
'x+1/2, y+1/2, z'
'-x+1/2, -y+1/2, z+1/2'
'-x+1/2, y+1/2, z'
'x+1/2, -y+1/2, z+1/2'

loop_
_atom_site_label
_atom_site_type_symbol
_atom_site_fract_x
_atom_site_fract_y
_atom_site_fract_z
_atom_site_U_iso_or_equiv
_atom_site_adp_type
_atom_site_occupancy
_atom_site_symmetry_multiplicity
_atom_site_calc_flag
_atom_site_refinement_flags
Pd1 Pd 0.5000 0.84070(5) -0.01351(3) 0.02807(14) Uani 1 2 d S
Cl1 Cl 0.59951(10) 0.90803(17) -0.11843(10) 0.0490(4) Uani 1 1 d .
O1 O 0.6687(2) 0.4172(4) 0.0148(3) 0.0463(10) Uani 1 1 d .
H1 H 0.6883 0.3353 -0.0008 0.069 Uiso 1 1 calc R
O1S O 0.7552(2) 0.1986(5) 0.9394(3) 0.0504(10) Uani 1 1 d .
N1 N 0.5838(2) 0.7784(4) 0.0842(3) 0.0278(8) Uani 1 1 d .
N2 N 0.5842(2) 0.6314(4) 0.1158(3) 0.0287(9) Uani 1 1 d .
C1 C 0.6373(4) 0.4747(8) 0.2473(5) 0.0568(18) Uani 1 1 d .
H1A H 0.5846 0.4362 0.2649 0.085 Uiso 1 1 calc R
H1B H 0.6698 0.4895 0.3031 0.085 Uiso 1 1 calc R
H1C H 0.6639 0.4033 0.2063 0.085 Uiso 1 1 calc R
C2 C 0.6274(3) 0.6212(6) 0.1973(4) 0.0366(12) Uani 1 1 d .
C3 C 0.6553(3) 0.7637(6) 0.2165(4) 0.0399(13) Uani 1 1 d .
H3 H 0.6877 0.7922 0.2675 0.048 Uiso 1 1 calc R
C4 C 0.6264(3) 0.8575(6) 0.1461(4) 0.0345(11) Uani 1 1 d .
C5 C 0.6359(4) 1.0264(6) 0.1343(4) 0.0490(14) Uani 1 1 d .
H5A H 0.6242 1.0538 0.0700 0.074 Uiso 1 1 calc R
H5B H 0.6908 1.0552 0.1496 0.074 Uiso 1 1 calc R
H5C H 0.5987 1.0777 0.1759 0.074 Uiso 1 1 calc R
C6 C 0.5428(3) 0.5178(5) 0.0650(3) 0.0279(10) Uani 1 1 d .
C7 C 0.5857(3) 0.4082(5) 0.0131(3) 0.0319(11) Uani 1 1 d .
C8 C 0.5423(3) 0.3006(5) -0.0366(3) 0.0370(13) Uani 1 1 d .
H8 H 0.5702 0.2268 -0.0707 0.044 Uiso 1 1 calc R

loop_
_atom_site_aniso_label
_atom_site_aniso_U_11
_atom_site_aniso_U_22
_atom_site_aniso_U_33
_atom_site_aniso_U_23
_atom_site_aniso_U_13
_atom_site_aniso_U_12
Pd1 0.0391(3) 0.0231(2) 0.0220(2) 0.0014(3) 0.000 0.000
Cl1 0.0619(9) 0.0466(8) 0.0384(7) 0.0101(7) 0.0169(7) -0.0009(7)
O1 0.0388(19) 0.0359(19) 0.064(3) -0.0107(18) 0.0075(18) 0.0049(16)
O1S 0.045(2) 0.051(2) 0.056(2) -0.009(2) 0.003(2) 0.009(2)
N1 0.034(2) 0.0237(19) 0.0258(18) 0.0007(18) -0.0014(17) -0.0003(18)
N2 0.032(2) 0.0236(19) 0.030(2) -0.0016(16) -0.0052(17) 0.0007(17)
C1 0.071(4) 0.055(5) 0.044(4) 0.010(3) -0.012(3) 0.010(4)
C2 0.039(3) 0.039(3) 0.032(3) 0.002(2) -0.002(2) 0.000(2)
C3 0.043(3) 0.043(3) 0.033(3) -0.002(2) -0.010(2) 0.003(3)
C4 0.036(3) 0.035(3) 0.033(3) -0.007(2) 0.000(2) -0.006(2)
C5 0.067(4) 0.038(3) 0.042(3) -0.003(3) -0.006(3) -0.010(3)
C6 0.037(3) 0.021(2) 0.026(2) -0.0003(18) -0.0012(19) 0.0016(19)
C7 0.034(2) 0.027(2) 0.035(3) 0.0044(19) 0.0079(19) 0.004(2)
C8 0.050(3) 0.026(2) 0.034(3) -0.007(2) 0.004(2) 0.009(2)

loop_
_atom_type_symbol
_atom_type_description
_atom_type_scat_dispersion_real
_atom_type_scat_dispersion_imag
_atom_type_scat_source
C C 0.0033 0.0016 'International Tables Vol C Tables 4.2.6.8 and 6.1.1.4'
H H 0.0000 0.0000 'International Tables Vol C Tables 4.2.6.8 and 6.1.1.4'
N N 0.0061 0.0033 'International Tables Vol C Tables 4.2.6.8 and 6.1.1.4'
O O 0.0106 0.0060 'International Tables Vol C Tables 4.2.6.8 and 6.1.1.4'
Cl Cl 0.1484 0.1585 'International Tables Vol C Tables 4.2.6.8 and 6.1.1.4'
Pd Pd -0.9988 1.0072 'International Tables Vol C Tables 4.2.6.8 and 6.1.1.4'

loop_
_geom_angle_atom_site_label_1
_geom_angle_atom_site_label_2
_geom_angle_atom_site_label_3
_geom_angle
_geom_angle_site_symmetry_1
_geom_angle_site_symmetry_3
N1 Pd1 N1 85.5(2) . 3_655
N1 Pd1 Cl1 177.14(12) . 3_655
N1 Pd1 Cl1 91.66(12) 3_655 3_655
N1 Pd1 Cl1 91.66(12) . .
N1 Pd1 Cl1 177.14(13) 3_655 .
Cl1 Pd1 Cl1 91.20(8) 3_655 .
C7 O1 H1 109.5 . .
C4 N1 N2 106.4(4) . .
C4 N1 Pd1 131.9(3) . .
N2 N1 Pd1 118.8(3) . .
C2 N2 N1 110.0(4) . .
C2 N2 C6 129.7(4) . .
N1 N2 C6 120.3(4) . .
C2 C1 H1A 109.5 . .
C2 C1 H1B 109.5 . .
H1A C1 H1B 109.5 . .
C2 C1 H1C 109.5 . .
H1A C1 H1C 109.5 . .
H1B C1 H1C 109.5 . .
N2 C2 C3 106.4(5) . .
N2 C2 C1 121.3(5) . .
C3 C2 C1 132.3(5) . .
C2 C3 C4 107.2(5) . .
C2 C3 H3 126.4 . .
C4 C3 H3 126.4 . .
N1 C4 C3 110.0(4) . .
N1 C4 C5 120.3(5) . .
C3 C4 C5 129.6(5) . .
C4 C5 H5A 109.5 . .
C4 C5 H5B 109.5 . .
H5A C5 H5B 109.5 . .
C4 C5 H5C 109.5 . .
H5A C5 H5C 109.5 . .
H5B C5 H5C 109.5 . .
C6 C6 C7 120.1(3) 3_655 .
C6 C6 N2 118.8(2) 3_655 .
C7 C6 N2 121.0(4) . .
O1 C7 C8 124.4(4) . .
O1 C7 C6 116.8(4) . .
C8 C7 C6 118.8(4) . .
C7 C8 C8 121.1(3) . 3_655
C7 C8 H8 119.4 . .
C8 C8 H8 119.4 3_655 .

loop_
_geom_bond_atom_site_label_1
_geom_bond_atom_site_label_2
_geom_bond_distance
_geom_bond_site_symmetry_2
Pd1 N1 2.024(4) .
Pd1 N1 2.024(4) 3_655
Pd1 Cl1 2.2827(14) 3_655
Pd1 Cl1 2.2827(14) .
O1 C7 1.363(6) .
O1 H1 0.8200 .
N1 C4 1.319(6) .
N1 N2 1.371(5) .
N2 C2 1.356(6) .
N2 C6 1.406(6) .
C1 C2 1.481(8) .
C1 H1A 0.9600 .
C1 H1B 0.9600 .
C1 H1C 0.9600 .
C2 C3 1.364(7) .
C3 C4 1.377(7) .
C3 H3 0.9300 .
C4 C5 1.506(7) .
C5 H5A 0.9600 .
C5 H5B 0.9600 .
C5 H5C 0.9600 .
C6 C6 1.402(9) 3_655
C6 C7 1.403(6) .
C7 C8 1.377(7) .
C8 C8 1.386(10) 3_655
C8 H8 0.9300 .
